data_2213111
loop_
_publ_author_name
'Liu, Jiu-Hui'
'Huang, Chun-Fang'
'Li, Mei'

_publ_section_title
Poly[(\m~3~-isonicotinato-\k^3^<i>N</i>:<i>O</i>:<i>O</i>')(\m~4~-tetraoxidochromato-\k^5^<i>O</i>:<i>O</i>':<i>O</i>',<i>O</i>'':<i>O</i>'')erbium(III)]
_journal_coeditor_code BG2036
_journal_issue 5
_journal_name_full 'Acta Crystallographica Section E'
_journal_page_first m1185
_journal_page_last m1187
_journal_paper_doi 10.1107/S1600536807012536
_journal_volume 63
_journal_year 2007
_chemical_formula_iupac '[Cr Er (C6 H4 N O2) O4]'
_chemical_formula_moiety 'C6 H4 Cr Er N O6'
_chemical_formula_sum 'C6 H4 Cr Er N O6'
_chemical_formula_weight 405.36
_chemical_name_systematic
;
Poly[\m~3~-isonicotinato-\k^3^N:O:O')(\m~4~-tetraoxidochromato-
\k^5^O:O':O',O'':O'')erbium(III)]
;
_space_group_IT_number 19
_symmetry_cell_setting orthorhombic
_symmetry_space_group_name_Hall 'P 2ac 2ab'
_symmetry_space_group_name_H-M 'P 21 21 21'
_atom_sites_solution_hydrogens geom
_atom_sites_solution_primary direct
_atom_sites_solution_secondary difmap
_audit_creation_method SHELXL-97
_cell_angle_alpha 90.00
_cell_angle_beta 90.00
_cell_angle_gamma 90.00
_cell_formula_units_Z 4
_cell_length_a 6.636(3)
_cell_length_b 6.980(3)
_cell_length_c 18.980(8)
_cell_measurement_reflns_used 2778
_cell_measurement_temperature 298(2)
_cell_measurement_theta_max 27.4487
_cell_measurement_theta_min 3.1095
_cell_volume 879.1(7)
_computing_cell_refinement 'SAINT (Siemens, 1994)'
_computing_data_collection 'SMART (Siemens, 1996)'
_computing_data_reduction SAINT
_computing_molecular_graphics 'SHELXTL (Siemens, 1994)'
_computing_publication_material SHELXL97
_computing_structure_refinement 'SHELXL97 (Sheldrick, 1997)'
_computing_structure_solution 'SHELXS97 (Sheldrick, 1997)'
_diffrn_ambient_temperature 298(2)
_diffrn_measured_fraction_theta_full 0.997
_diffrn_measured_fraction_theta_max 0.997
_diffrn_measurement_device_type 'Siemens SMART CCD'
_diffrn_measurement_method \w
_diffrn_radiation_monochromator graphite
_diffrn_radiation_source 'fine-focus sealed tube'
_diffrn_radiation_type MoK\a
_diffrn_radiation_wavelength 0.71073
_diffrn_reflns_av_R_equivalents 0.0364
_diffrn_reflns_av_sigmaI/netI 0.0386
_diffrn_reflns_limit_h_max 8
_diffrn_reflns_limit_h_min -8
_diffrn_reflns_limit_k_max 8
_diffrn_reflns_limit_k_min -9
_diffrn_reflns_limit_l_max 24
_diffrn_reflns_limit_l_min -24
_diffrn_reflns_number 6991
_diffrn_reflns_theta_full 27.47
_diffrn_reflns_theta_max 27.47
_diffrn_reflns_theta_min 2.15
_diffrn_standards_decay_% 0
_diffrn_standards_interval_count 0
_diffrn_standards_interval_time 0
_diffrn_standards_number 0
_exptl_absorpt_coefficient_mu 10.723
_exptl_absorpt_correction_T_max 0.73
_exptl_absorpt_correction_T_min 0.52
_exptl_absorpt_correction_type multi-scan
_exptl_absorpt_process_details '(SADABS; Sheldrick, 1996)'
_exptl_crystal_colour Yellow
_exptl_crystal_density_diffrn 3.063
_exptl_crystal_density_method 'not measured'
_exptl_crystal_description Prism
_exptl_crystal_F_000 748
_exptl_crystal_size_max 0.12
_exptl_crystal_size_mid 0.05
_exptl_crystal_size_min 0.03
_refine_diff_density_max 1.989
_refine_diff_density_min -2.341
_refine_ls_abs_structure_details 'Flack (1983), 811 Friedel pairs?'
_refine_ls_abs_structure_Flack 0.001(19)
_refine_ls_extinction_coef 0.0115(6)
_refine_ls_extinction_expression Fc^*^=kFc[1+0.001xFc^2^\l^3^/sin(2\q)]^-1/4^
_refine_ls_extinction_method SHELXL97
_refine_ls_goodness_of_fit_ref 1.008
_refine_ls_hydrogen_treatment constr
_refine_ls_matrix_type full
_refine_ls_number_parameters 137
_refine_ls_number_reflns 2010
_refine_ls_number_restraints 0
_refine_ls_restrained_S_all 1.008
_refine_ls_R_factor_all 0.0283
_refine_ls_R_factor_gt 0.0230
_refine_ls_shift/su_max 0.001
_refine_ls_shift/su_mean 0.000
_refine_ls_structure_factor_coef Fsqd
_refine_ls_weighting_details 'calc w=1/[\s^2^(Fo^2^)+(0.0540P)^2^] where P=(Fo^2^+2Fc^2^)/3'
_refine_ls_weighting_scheme calc
_refine_ls_wR_factor_gt 0.0562
_refine_ls_wR_factor_ref 0.0754
_reflns_number_gt 1879
_reflns_number_total 2010
_reflns_threshold_expression I>2\s(I)
_cod_data_source_file bg2036.cif
_cod_data_source_block I
_cod_database_code 2213111
_cod_database_fobs_code 2213111

loop_
_symmetry_equiv_pos_as_xyz
'x, y, z'
'-x+1/2, -y, z+1/2'
'-x, y+1/2, -z+1/2'
'x+1/2, -y+1/2, -z'

loop_
_atom_site_type_symbol
_atom_site_label
_atom_site_fract_x
_atom_site_fract_y
_atom_site_fract_z
_atom_site_U_iso_or_equiv
_atom_site_adp_type
_atom_site_calc_flag
_atom_site_refinement_flags
_atom_site_occupancy
Er Er 0.38401(5) 0.85657(4) 0.224560(15) 0.00880(13) Uani d . 1
N N 0.7392(11) 0.5412(11) -0.1047(3) 0.0176(14) Uani d . 1
O O1 0.5369(9) 0.6943(8) 0.1353(3) 0.0211(13) Uani d . 1
O O2 0.6454(8) 0.3963(8) 0.1558(3) 0.0152(12) Uani d . 1
C C1 0.6074(13) 0.5369(11) 0.1162(3) 0.0126(14) Uani d . 1
C C2 0.6460(12) 0.5168(11) 0.0372(4) 0.0135(16) Uani d . 1
C C6 0.8066(13) 0.4175(12) 0.0107(4) 0.0193(17) Uani d . 1
H H6A 0.8845 0.3397 0.0397 0.023 Uiso calc R 1
C C5 0.8506(14) 0.4355(12) -0.0605(4) 0.0205(19) Uani d . 1
H H5A 0.9624 0.3714 -0.0783 0.025 Uiso calc R 1
C C3 0.5238(13) 0.6172(12) -0.0079(4) 0.0206(18) Uani d . 1
H H3A 0.4102 0.6807 0.0088 0.025 Uiso calc R 1
C C4 0.5732(12) 0.6223(13) -0.0788(4) 0.0198(18) Uani d . 1
H H4A 0.4867 0.6850 -0.1097 0.024 Uiso calc R 1
Cr Cr 0.83053(17) 0.87719(16) 0.27879(6) 0.0095(2) Uani d . 1
O O3 0.6846(8) 0.6817(7) 0.2757(3) 0.0150(10) Uani d . 1
O O4 0.6785(9) 1.0422(8) 0.2393(3) 0.0142(11) Uani d . 1
O O5 1.0419(8) 0.8475(9) 0.2360(3) 0.0175(11) Uani d . 1
O O6 0.8740(10) 0.9390(9) 0.3579(3) 0.0252(13) Uani d . 1

loop_
_atom_site_aniso_label
_atom_site_aniso_U_11
_atom_site_aniso_U_22
_atom_site_aniso_U_33
_atom_site_aniso_U_12
_atom_site_aniso_U_13
_atom_site_aniso_U_23
Er 0.00921(17) 0.00879(18) 0.00840(17) 0.00003(12) 0.00025(13) -0.00066(13)
N 0.021(3) 0.018(4) 0.013(3) -0.003(3) 0.004(3) -0.006(3)
O1 0.033(3) 0.020(3) 0.010(3) 0.009(3) 0.004(2) -0.001(2)
O2 0.015(3) 0.017(3) 0.013(2) 0.005(2) -0.002(2) 0.000(2)
C1 0.015(3) 0.016(4) 0.006(3) -0.001(3) 0.000(3) -0.003(3)
C2 0.019(4) 0.012(4) 0.010(3) -0.002(3) 0.002(3) 0.002(3)
C6 0.024(4) 0.018(4) 0.016(4) 0.006(3) 0.000(3) 0.002(3)
C5 0.027(5) 0.021(4) 0.013(3) 0.010(4) 0.004(3) 0.002(3)
C3 0.022(4) 0.025(5) 0.015(4) 0.010(4) 0.004(3) 0.001(4)
C4 0.024(4) 0.027(5) 0.008(3) 0.007(4) -0.001(3) 0.002(3)
Cr 0.0084(5) 0.0091(5) 0.0110(5) -0.0007(4) -0.0003(4) -0.0002(5)
O3 0.014(2) 0.011(3) 0.020(2) 0.0006(19) -0.001(2) 0.002(2)
O4 0.012(2) 0.010(3) 0.022(3) 0.001(2) 0.002(2) 0.002(2)
O5 0.012(3) 0.023(3) 0.018(3) 0.005(2) 0.001(2) -0.002(3)
O6 0.024(3) 0.031(3) 0.021(3) -0.002(3) -0.005(3) -0.006(3)

loop_
_atom_type_symbol
_atom_type_description
_atom_type_scat_dispersion_real
_atom_type_scat_dispersion_imag
_atom_type_scat_source
C C 0.0033 0.0016 'International Tables Vol C Tables 4.2.6.8 and 6.1.1.4'
H H 0.0000 0.0000 'International Tables Vol C Tables 4.2.6.8 and 6.1.1.4'
N N 0.0061 0.0033 'International Tables Vol C Tables 4.2.6.8 and 6.1.1.4'
O O 0.0106 0.0060 'International Tables Vol C Tables 4.2.6.8 and 6.1.1.4'
Cr Cr 0.3209 0.6236 'International Tables Vol C Tables 4.2.6.8 and 6.1.1.4'
Er Er -0.2586 4.9576 'International Tables Vol C Tables 4.2.6.8 and 6.1.1.4'

loop_
_geom_angle_atom_site_label_1
_geom_angle_atom_site_label_2
_geom_angle_atom_site_label_3
_geom_angle_site_symmetry_1
_geom_angle_site_symmetry_3
_geom_angle
O1 Er O5 . 1_455 120.0(2)
O1 Er O2 . 3_655 146.5(2)
O5 Er O2 1_455 3_655 79.91(19)
O1 Er O3 . 3_655 125.0(2)
O5 Er O3 1_455 3_655 80.3(2)
O2 Er O3 3_655 3_655 82.4(2)
O1 Er O4 . 3_645 80.2(2)
O5 Er O4 1_455 3_645 76.7(2)
O2 Er O4 3_655 3_645 78.92(18)
O3 Er O4 3_655 3_645 152.45(19)
O1 Er O4 . . 89.6(2)
O5 Er O4 1_455 . 145.8(2)
O2 Er O4 3_655 . 83.50(18)
O3 Er O4 3_655 . 67.98(18)
O4 Er O4 3_645 . 128.87(13)
O1 Er O3 . . 72.22(19)
O5 Er O3 1_455 . 137.22(19)
O2 Er O3 3_655 . 75.27(19)
O3 Er O3 3_655 . 128.93(14)
O4 Er O3 3_645 . 64.82(18)
O4 Er O3 . . 64.35(17)
O1 Er N . 4_465 69.3(2)
O5 Er N 1_455 4_465 73.7(2)
O2 Er N 3_655 4_465 144.1(2)
O3 Er N 3_655 4_465 69.7(2)
O4 Er N 3_645 4_465 117.0(2)
O4 Er N . 4_465 105.2(2)
O3 Er N . 4_465 140.1(2)
O1 Er Cr . . 81.16(16)
O5 Er Cr 1_455 . 155.37(14)
O2 Er Cr 3_655 . 75.54(13)
O3 Er Cr 3_655 . 98.13(13)
O4 Er Cr 3_645 . 96.57(14)
O4 Er Cr . . 32.34(13)
O3 Er Cr . . 32.11(11)
N Er Cr 4_465 . 129.06(16)
O1 Er Er . 3_655 116.72(15)
O5 Er Er 1_455 3_655 112.99(15)
O2 Er Er 3_655 3_655 71.55(13)
O3 Er Er 3_655 3_655 37.61(13)
O4 Er Er 3_645 3_655 146.15(14)
O4 Er Er . 3_655 32.91(13)
O3 Er Er . 3_655 91.45(12)
N Er Er 4_465 3_655 96.73(17)
Cr Er Er . 3_655 60.64(2)
O1 Er Er . 3_645 64.35(14)
O5 Er Er 1_455 3_645 109.95(15)
O2 Er Er 3_655 3_645 84.11(14)
O3 Er Er 3_655 3_645 161.28(14)
O4 Er Er 3_645 3_645 33.31(14)
O4 Er Er . 3_645 97.69(13)
O3 Er Er . 3_645 33.91(11)
N Er Er 4_465 3_645 127.57(16)
Cr Er Er . 3_645 65.86(3)
Er Er Er 3_655 3_645 124.99(3)
C4 N C5 . . 117.4(7)
C4 N Er . 4_565 121.2(5)
C5 N Er . 4_565 120.0(5)
C1 O1 Er . . 145.2(5)
C1 O2 Er . 3_645 131.7(5)
O1 C1 O2 . . 126.0(6)
O1 C1 C2 . . 115.4(7)
O2 C1 C2 . . 118.6(6)
C6 C2 C3 . . 119.4(7)
C6 C2 C1 . . 122.6(7)
C3 C2 C1 . . 117.7(7)
C2 C6 C5 . . 118.4(7)
C2 C6 H6A . . 120.8
C5 C6 H6A . . 120.8
N C5 C6 . . 122.9(8)
N C5 H5A . . 118.6
C6 C5 H5A . . 118.6
C2 C3 C4 . . 118.6(7)
C2 C3 H3A . . 120.7
C4 C3 H3A . . 120.7
N C4 C3 . . 122.9(7)
N C4 H4A . . 118.5
C3 C4 H4A . . 118.5
O6 Cr O5 . . 110.4(3)
O6 Cr O3 . . 111.1(3)
O5 Cr O3 . . 112.1(3)
O6 Cr O4 . . 109.8(3)
O5 Cr O4 . . 112.0(3)
O3 Cr O4 . . 101.1(3)
O6 Cr Er . . 119.6(2)
O5 Cr Er . . 129.9(2)
O3 Cr Er . . 53.51(18)
O4 Cr Er . . 47.82(19)
Cr O3 Er . 3_645 155.9(3)
Cr O3 Er . . 94.4(2)
Er O3 Er 3_645 . 108.5(2)
Cr O4 Er . 3_655 127.6(3)
Cr O4 Er . . 99.8(2)
Er O4 Er 3_655 . 113.8(2)
Cr O5 Er . 1_655 153.9(3)

loop_
_geom_bond_atom_site_label_1
_geom_bond_atom_site_label_2
_geom_bond_site_symmetry_2
_geom_bond_distance
_geom_bond_publ_flag
Er O1 . 2.277(5) yes
Er O5 1_455 2.282(5) yes
Er O2 3_655 2.297(5) yes
Er O3 3_655 2.315(5) yes
Er O4 3_645 2.336(6) yes
Er O4 . 2.362(6) yes
Er O3 . 2.532(5) yes
Er N 4_465 2.571(6) yes
Er Cr . 3.1400(17) ?
Er Er 3_655 3.9346(13) ?
Er Er 3_645 3.9346(13) ?
N C4 . 1.332(10) ?
N C5 . 1.339(10) ?
N Er 4_565 2.571(6) ?
O1 C1 . 1.248(9) ?
O2 C1 . 1.261(9) ?
C1 C2 . 1.528(9) ?
C2 C6 . 1.367(11) ?
C2 C3 . 1.371(11) ?
C6 C5 . 1.388(11) ?
C6 H6A . 0.9300 ?
C5 H5A . 0.9300 ?
C3 C4 . 1.386(10) ?
C3 H3A . 0.9300 ?
C4 H4A . 0.9300 ?
Cr O6 . 1.589(6) ?
Cr O5 . 1.634(5) ?
Cr O3 . 1.674(5) ?
Cr O4 . 1.705(5) ?
